data_4125767
loop_
_publ_author_name
'Deb, Arghya'
'Hazra, Avijit'
'Peng, Qian'
'Paton, Robert S.'
'Maiti, Debabrata'

_publ_section_title
;
 Detailed Mechanistic Studies on Palladium-Catalyzed Selective C-H
 Olefination with Aliphatic Alkenes: A Significant Influence of Proton
 Shuttling.
;
_journal_issue 2
_journal_name_full 'Journal of the American Chemical Society'
_journal_page_first 763
_journal_page_last 775
_journal_paper_doi 10.1021/jacs.6b10309
_journal_volume 139
_journal_year 2017
_chemical_formula_moiety '2(C31 H23 D N2 O)'
_chemical_formula_sum 'C62 H46 D2 N4 O2'
_chemical_formula_weight 883.05
_chemical_name_systematic
;
 ?
;
_space_group_crystal_system monoclinic
_space_group_IT_number 14
_space_group_name_Hall '-P 2yn'
_space_group_name_H-M_alt 'P 1 21/n 1'
_symmetry_space_group_name_Hall '-P 2yn'
_symmetry_space_group_name_H-M 'P 1 21/n 1'
_atom_sites_solution_hydrogens mixed
_audit_creation_date 2016-02-17
_audit_creation_method
;
Olex2 1.2
(compiled 2015.09.30 svn.r3233 for OlexSys, GUI svn.r5103)
;
_cell_angle_alpha 90
_cell_angle_beta 94.575(7)
_cell_angle_gamma 90
_cell_formula_units_Z 2
_cell_length_a 7.411(4)
_cell_length_b 9.270(5)
_cell_length_c 33.243(17)
_cell_measurement_reflns_used 2790
_cell_measurement_temperature 150
_cell_measurement_theta_max 29.1
_cell_measurement_theta_min 3.1
_cell_volume 2277(2)
_computing_cell_refinement
;
CrystalClear-SM Expert 2.1 b28 (Rigaku, 2013)
;
_computing_data_collection
;
CrystalClear-SM Expert 2.1 b28 (Rigaku, 2013)
;
_computing_data_reduction
;
CrystalClear-SM Expert 2.1 b28 (Rigaku, 2013)
;
_computing_molecular_graphics 'Olex2 (Dolomanov et al., 2009)'
_computing_publication_material 'Olex2 (Dolomanov et al., 2009)'
_computing_structure_refinement 'ShelXL (Sheldrick, 2015)'
_computing_structure_solution 'ShelXT (Sheldrick, 2015)'
_diffrn_ambient_temperature 150
_diffrn_detector CCD
_diffrn_detector_area_resol_mean 28.5714
_diffrn_measured_fraction_theta_full 0.972
_diffrn_measured_fraction_theta_max 0.997
_diffrn_measurement_details
;
scan:
    Number of images: 162
               Slice: -59.0000 - 22.0000
         Image width: 0.5000
            Exp time: 16.0000
       Rotation axis: Omega
               Omega: 0.0000
               Kappa: 72.0000
                 Phi: -36.0000
                 XTD: 44.8266
              2theta: -19.9772
scan:
    Number of images: 212
               Slice: -110.0000 - -4.0000
         Image width: 0.5000
            Exp time: 16.0000
       Rotation axis: Omega
               Omega: 0.0000
               Kappa: -72.0000
                 Phi: -180.0000
                 XTD: 44.9240
              2theta: -19.9592
scan:
    Number of images: 142
               Slice: -19.5000 - 51.5000
         Image width: 0.5000
            Exp time: 16.0000
       Rotation axis: Omega
               Omega: 0.0000
               Kappa: 72.0000
                 Phi: -180.0000
                 XTD: 44.9240
              2theta: -19.9592
scan:
    Number of images: 182
               Slice: -95.0000 - -4.0000
         Image width: 0.5000
            Exp time: 16.0000
       Rotation axis: Omega
               Omega: 0.0000
               Kappa: -72.0000
                 Phi: -36.0000
                 XTD: 44.9240
              2theta: -19.9592
scan:
    Number of images: 60
               Slice: -63.0000 - -33.0000
         Image width: 0.5000
            Exp time: 16.0000
       Rotation axis: Omega
               Omega: 0.0000
               Kappa: -72.0000
                 Phi: 36.0000
                 XTD: 44.9240
              2theta: -19.9592
scan:
    Number of images: 60
               Slice: -25.0000 - 5.0000
         Image width: 0.5000
            Exp time: 16.0000
       Rotation axis: Omega
               Omega: 0.0000
               Kappa: 0.0000
                 Phi: -180.0000
                 XTD: 44.9240
              2theta: -19.9592
scan:
    Number of images: 194
               Slice: -27.0000 - 70.0000
         Image width: 0.5000
            Exp time: 16.0000
       Rotation axis: Omega
               Omega: 0.0000
               Kappa: 72.0000
                 Phi: -108.0000
                 XTD: 44.9240
              2theta: -19.9592
scan:
    Number of images: 61
               Slice: -59.0000 - -28.5000
         Image width: 0.5000
            Exp time: 16.0000
       Rotation axis: Omega
               Omega: 0.0000
               Kappa: 72.0000
                 Phi: 36.0000
                 XTD: 44.9240
              2theta: -19.9592
;
_diffrn_measurement_device
;
AFC12 (Right): Kappa 3 circle
;
_diffrn_measurement_device_type
;
Rigaku Saturn724+ (4x4 bin mode)
;
_diffrn_measurement_method 'profile data from \w-scans'
_diffrn_measurement_specimen_support Fiber
_diffrn_orient_matrix_type XPlain
_diffrn_orient_matrix_UB_11 -0.095039
_diffrn_orient_matrix_UB_12 0.041178
_diffrn_orient_matrix_UB_13 0.087143
_diffrn_orient_matrix_UB_21 0.009105
_diffrn_orient_matrix_UB_22 -0.093011
_diffrn_orient_matrix_UB_23 0.053880
_diffrn_orient_matrix_UB_31 0.019579
_diffrn_orient_matrix_UB_32 0.012916
_diffrn_orient_matrix_UB_33 0.018988
_diffrn_radiation_monochromator Confocal
_diffrn_radiation_type MoK\a
_diffrn_radiation_wavelength 0.7107
_diffrn_reflns_av_R_equivalents 0.0780
_diffrn_reflns_av_unetI/netI 0.0543
_diffrn_reflns_Laue_measured_fraction_full 0.972
_diffrn_reflns_Laue_measured_fraction_max 0.997
_diffrn_reflns_limit_h_max 8
_diffrn_reflns_limit_h_min -8
_diffrn_reflns_limit_k_max 11
_diffrn_reflns_limit_k_min -11
_diffrn_reflns_limit_l_max 39
_diffrn_reflns_limit_l_min -39
_diffrn_reflns_number 22192
_diffrn_reflns_point_group_measured_fraction_full 0.972
_diffrn_reflns_point_group_measured_fraction_max 0.997
_diffrn_reflns_theta_full 25.241
_diffrn_reflns_theta_max 24.997
_diffrn_reflns_theta_min 3.193
_diffrn_source MicroMax003_Mo
_diffrn_source_current 0.6
_diffrn_source_power 0.0
_diffrn_source_voltage 50.0
_exptl_absorpt_coefficient_mu 0.078
_exptl_absorpt_correction_T_max 0.999
_exptl_absorpt_correction_T_min 0.996
_exptl_absorpt_correction_type numerical
_exptl_crystal_colour Colorless
_exptl_crystal_density_diffrn 1.288
_exptl_crystal_description Prism
_exptl_crystal_F_000 928
_exptl_crystal_size_max 0.16
_exptl_crystal_size_mid 0.09
_exptl_crystal_size_min 0.06
_refine_diff_density_max 0.187
_refine_diff_density_min -0.214
_refine_diff_density_rms 0.049
_refine_ls_extinction_method none
_refine_ls_goodness_of_fit_ref 1.185
_refine_ls_hydrogen_treatment mixed
_refine_ls_matrix_type full
_refine_ls_number_parameters 311
_refine_ls_number_reflns 3988
_refine_ls_number_restraints 0
_refine_ls_restrained_S_all 1.185
_refine_ls_R_factor_all 0.0845
_refine_ls_R_factor_gt 0.0706
_refine_ls_shift/su_max 0.000
_refine_ls_shift/su_mean 0.000
_refine_ls_structure_factor_coef Fsqd
_refine_ls_weighting_details
;
 w=1/[\s^2^(Fo^2^)+(0.0456P)^2^+0.9376P]
 where P=(Fo^2^+2Fc^2^)/3
;
_refine_ls_weighting_scheme calc
_refine_ls_wR_factor_gt 0.1460
_refine_ls_wR_factor_ref 0.1537
_reflns_Friedel_coverage 0.000
_reflns_number_gt 3427
_reflns_number_total 3988
_reflns_shell_number_unique_all 6456
_reflns_threshold_expression 'I > 2\s(I)'
_cod_data_source_file ja6b10309_si_006.cif
_cod_data_source_block shelxl
_cod_depositor_comments
;
The following automatic conversions were performed:

'_exptl_absorpt_correction_type' value 'Numerical' changed to
'numerical' according to
/home/data/users/saulius/crontab/automatic-downloads/current/ACS/lib/dictionaries/cif_core.dic
dictionary named 'cif_core.dic' version 2.4.2 from 2011-04-26.

Automatic conversion script
Id: cif_fix_values 4973 2017-02-22 13:04:09Z antanas 
;
_cod_database_code 4125767
_shelxl_version_number 2012-9
_shelx_space_group_comment
;
The symmetry employed for this shelxl refinement is uniquely defined
by the following loop, which should always be used as a source of
symmetry information in preference to the above space-group names.
They are only intended as comments.
;
_olex2_refinement_description
;
1. Fixed Uiso
 At 1.2 times of:
  All C(H) groups, All C(H,H) groups, All N(H) groups
2.a Secondary CH2 refined with riding coordinates:
 C21(H21A,H21B)
2.b Aromatic/amide H refined with riding coordinates:
 N1(H1), C24(H24), C13(H13), C16(H16), C25(H25), C5(H5), C3(H3), C19(H19),
 C4(H4), C17(H17), C26(H26), C29(H29), C11(H11), C00R(H00R), C18(H18), C28(H28),
  C12(H12), C1(H1A), C9(H9), C8(H8), C2(H2)
;
_olex2_submission_special_instructions 'No special instructions were received'

loop_
_space_group_symop_operation_xyz
'x, y, z'
'-x+1/2, y+1/2, -z+1/2'
'-x, -y, -z'
'x-1/2, -y-1/2, z-1/2'

loop_
_atom_site_label
_atom_site_type_symbol
_atom_site_fract_x
_atom_site_fract_y
_atom_site_fract_z
_atom_site_U_iso_or_equiv
_atom_site_adp_type
_atom_site_occupancy
_atom_site_site_symmetry_order
_atom_site_calc_flag
_atom_site_refinement_flags_posn
O1 O 0.7311(2) 0.5144(2) 0.43746(5) 0.0470(5) Uani 1 1 d .
N2 N 1.1329(3) 0.1647(2) 0.50778(6) 0.0341(5) Uani 1 1 d .
N1 N 0.9374(3) 0.3499(2) 0.46224(6) 0.0335(5) Uani 1 1 d .
H1 H 1.0391 0.3111 0.4576 0.040 Uiso 1 1 calc R
C30 C 0.9679(3) 0.1996(2) 0.52075(7) 0.0283(5) Uani 1 1 d .
C23 C 0.8586(3) 0.2991(2) 0.49646(7) 0.0299(5) Uani 1 1 d .
C10 C 0.6899(3) 0.2347(3) 0.27506(7) 0.0335(6) Uani 1 1 d .
C22 C 0.8752(3) 0.4517(3) 0.43550(7) 0.0327(6) Uani 1 1 d .
C24 C 0.6892(3) 0.3346(3) 0.50760(8) 0.0342(6) Uani 1 1 d .
H24 H 0.6166 0.3982 0.4919 0.041 Uiso 1 1 calc R
C6 C 0.1879(3) 0.2507(3) 0.19941(7) 0.0338(6) Uani 1 1 d .
C15 C 1.0814(3) 0.2768(3) 0.35912(7) 0.0324(6) Uani 1 1 d .
C27 C 0.9010(3) 0.1412(3) 0.55582(7) 0.0335(6) Uani 1 1 d .
C14 C 0.9048(3) 0.2834(3) 0.33577(7) 0.0337(6) Uani 1 1 d .
C20 C 1.1281(3) 0.3729(3) 0.39090(7) 0.0324(6) Uani 1 1 d .
C13 C 0.8637(3) 0.2280(3) 0.29933(7) 0.0361(6) Uani 1 1 d .
H13 H 0.9564 0.1791 0.2878 0.043 Uiso 1 1 calc R
C7 C 0.3601(3) 0.2444(3) 0.22550(7) 0.0348(6) Uani 1 1 d .
C21 C 1.0007(3) 0.4900(3) 0.40307(7) 0.0339(6) Uani 1 1 d .
H21A H 0.9267 0.5200 0.3792 0.041 Uiso 1 1 calc R
H21B H 1.0729 0.5725 0.4124 0.041 Uiso 1 1 calc R
C16 C 1.2100(3) 0.1728(3) 0.35017(8) 0.0377(6) Uani 1 1 d .
H16 H 1.1827 0.1089 0.3290 0.045 Uiso 1 1 calc R
C25 C 0.6258(3) 0.2745(3) 0.54273(8) 0.0383(6) Uani 1 1 d .
H25 H 0.5112 0.2997 0.5499 0.046 Uiso 1 1 calc R
C5 C 0.1425(3) 0.1436(3) 0.17090(7) 0.0392(6) Uani 1 1 d .
H5 H 0.2206 0.0660 0.1687 0.047 Uiso 1 1 calc R
C3 C -0.1351(4) 0.2621(3) 0.14898(8) 0.0441(7) Uani 1 1 d .
H3 H -0.2417 0.2664 0.1322 0.053 Uiso 1 1 calc R
C19 C 1.2972(3) 0.3625(3) 0.41213(8) 0.0371(6) Uani 1 1 d .
H19 H 1.3278 0.4276 0.4328 0.044 Uiso 1 1 calc R
C4 C -0.0161(4) 0.1498(3) 0.14575(8) 0.0415(7) Uani 1 1 d .
H4 H -0.0418 0.0778 0.1267 0.050 Uiso 1 1 calc R
C17 C 1.3755(3) 0.1631(3) 0.37196(8) 0.0423(7) Uani 1 1 d .
H17 H 1.4573 0.0922 0.3656 0.051 Uiso 1 1 calc R
C26 C 0.7274(3) 0.1807(3) 0.56639(8) 0.0389(6) Uani 1 1 d .
H26 H 0.6824 0.1428 0.5895 0.047 Uiso 1 1 calc R
C29 C 1.2328(3) 0.0720(3) 0.52999(8) 0.0387(6) Uani 1 1 d .
H29 H 1.3446 0.0458 0.5214 0.046 Uiso 1 1 calc R
C11 C 0.5426(3) 0.3144(3) 0.28602(8) 0.0412(7) Uani 1 1 d .
H11 H 0.5528 0.3662 0.3101 0.049 Uiso 1 1 calc R
C00R C 1.0154(4) 0.0441(3) 0.57852(8) 0.0421(6) Uani 1 1 d .
H00R H 0.9780 0.0035 0.6020 0.050 Uiso 1 1 calc R
C18 C 1.4208(3) 0.2579(3) 0.40321(8) 0.0419(7) Uani 1 1 d .
H18 H 1.5325 0.2514 0.4180 0.050 Uiso 1 1 calc R
C28 C 1.1797(4) 0.0104(3) 0.56596(8) 0.0417(7) Uani 1 1 d .
H28 H 1.2565 -0.0525 0.5809 0.050 Uiso 1 1 calc R
C12 C 0.3821(4) 0.3187(3) 0.26212(8) 0.0428(7) Uani 1 1 d .
H12 H 0.2860 0.3723 0.2706 0.051 Uiso 1 1 calc R
C1 C 0.0646(3) 0.3635(3) 0.20215(8) 0.0430(7) Uani 1 1 d .
H1A H 0.0896 0.4365 0.2209 0.052 Uiso 1 1 calc R
C9 C 0.6673(4) 0.1594(3) 0.23875(8) 0.0443(7) Uani 1 1 d .
H9 H 0.7624 0.1043 0.2305 0.053 Uiso 1 1 calc R
C8 C 0.5066(4) 0.1649(3) 0.21472(8) 0.0445(7) Uani 1 1 d .
H8 H 0.4967 0.1137 0.1906 0.053 Uiso 1 1 calc R
C2 C -0.0947(4) 0.3680(3) 0.17723(9) 0.0486(7) Uani 1 1 d .
H2 H -0.1753 0.4437 0.1797 0.058 Uiso 1 1 calc R
D14 D 0.812(3) 0.333(3) 0.3484(7) 0.031(6) Uiso 1 1 d .

loop_
_atom_site_aniso_label
_atom_site_aniso_U_11
_atom_site_aniso_U_22
_atom_site_aniso_U_33
_atom_site_aniso_U_23
_atom_site_aniso_U_13
_atom_site_aniso_U_12
O1 0.0372(10) 0.0527(12) 0.0504(12) 0.0075(9) -0.0022(8) 0.0174(9)
N2 0.0298(11) 0.0299(11) 0.0416(13) -0.0058(9) -0.0030(9) 0.0050(8)
N1 0.0342(11) 0.0341(12) 0.0323(12) 0.0016(9) 0.0026(9) 0.0109(9)
C30 0.0287(13) 0.0239(12) 0.0317(13) -0.0065(10) -0.0011(10) -0.0011(9)
C23 0.0304(12) 0.0263(13) 0.0323(14) -0.0052(10) -0.0008(10) 0.0016(10)
C10 0.0390(14) 0.0336(14) 0.0282(13) -0.0010(11) 0.0047(11) -0.0072(11)
C22 0.0357(14) 0.0300(13) 0.0307(14) -0.0071(11) -0.0078(10) 0.0021(11)
C24 0.0277(13) 0.0326(14) 0.0415(15) -0.0034(11) -0.0027(11) 0.0038(10)
C6 0.0419(14) 0.0340(14) 0.0260(13) 0.0038(11) 0.0053(11) -0.0091(11)
C15 0.0382(14) 0.0310(13) 0.0280(13) 0.0017(10) 0.0040(10) -0.0032(11)
C27 0.0391(14) 0.0257(13) 0.0348(14) -0.0034(11) -0.0015(11) -0.0041(10)
C14 0.0390(14) 0.0326(14) 0.0300(14) 0.0004(11) 0.0049(11) -0.0020(11)
C20 0.0385(14) 0.0284(13) 0.0306(14) 0.0032(10) 0.0036(11) -0.0009(10)
C13 0.0404(14) 0.0371(14) 0.0312(14) -0.0019(11) 0.0055(11) -0.0016(11)
C7 0.0426(15) 0.0346(14) 0.0274(13) 0.0008(11) 0.0037(11) -0.0094(11)
C21 0.0422(14) 0.0270(13) 0.0315(14) -0.0007(10) -0.0029(11) 0.0014(10)
C16 0.0460(15) 0.0350(14) 0.0322(14) -0.0044(11) 0.0041(12) -0.0011(12)
C25 0.0307(13) 0.0342(14) 0.0508(17) -0.0078(12) 0.0081(12) -0.0029(11)
C5 0.0458(15) 0.0419(15) 0.0301(14) -0.0028(11) 0.0043(12) -0.0035(12)
C3 0.0449(16) 0.0453(17) 0.0404(16) 0.0112(13) -0.0071(12) -0.0144(13)
C19 0.0405(14) 0.0352(14) 0.0347(15) -0.0046(11) -0.0016(11) -0.0004(11)
C4 0.0471(16) 0.0473(17) 0.0296(15) -0.0012(12) 0.0005(12) -0.0138(13)
C17 0.0401(15) 0.0432(16) 0.0442(17) -0.0017(13) 0.0078(12) 0.0058(12)
C26 0.0431(15) 0.0344(14) 0.0407(15) -0.0018(12) 0.0121(12) -0.0048(12)
C29 0.0328(14) 0.0316(14) 0.0501(17) -0.0086(12) -0.0077(12) 0.0052(11)
C11 0.0462(16) 0.0456(16) 0.0309(14) -0.0112(12) -0.0023(12) -0.0009(12)
C00R 0.0535(17) 0.0301(14) 0.0418(16) 0.0016(12) -0.0010(13) -0.0015(12)
C18 0.0370(15) 0.0419(16) 0.0453(16) -0.0002(13) -0.0053(12) 0.0013(12)
C28 0.0500(16) 0.0278(14) 0.0443(16) -0.0004(12) -0.0148(13) 0.0036(12)
C12 0.0449(15) 0.0484(16) 0.0351(15) -0.0110(13) 0.0028(12) 0.0028(13)
C1 0.0482(16) 0.0361(15) 0.0438(16) -0.0020(12) -0.0019(13) -0.0092(12)
C9 0.0443(16) 0.0514(17) 0.0370(16) -0.0147(13) 0.0021(12) 0.0031(13)
C8 0.0469(16) 0.0529(18) 0.0328(15) -0.0142(13) -0.0014(12) 0.0008(13)
C2 0.0463(16) 0.0386(16) 0.0593(19) 0.0073(14) -0.0056(14) -0.0033(13)

loop_
_atom_type_symbol
_atom_type_description
_atom_type_scat_dispersion_real
_atom_type_scat_dispersion_imag
_atom_type_scat_source
C C 0.0033 0.0016 'International Tables Vol C Tables 4.2.6.8 and 6.1.1.4'
D D 0.0000 0.0000 'International Tables Vol C Tables 4.2.6.8 and 6.1.1.4'
H H 0.0000 0.0000 'International Tables Vol C Tables 4.2.6.8 and 6.1.1.4'
N N 0.0061 0.0033 'International Tables Vol C Tables 4.2.6.8 and 6.1.1.4'
O O 0.0106 0.0060 'International Tables Vol C Tables 4.2.6.8 and 6.1.1.4'

loop_
_geom_angle_atom_site_label_1
_geom_angle_atom_site_label_2
_geom_angle_atom_site_label_3
_geom_angle
C29 N2 C30 116.9(2)
C23 N1 H1 115.6
C22 N1 H1 115.6
C22 N1 C23 128.8(2)
N2 C30 C23 117.0(2)
N2 C30 C27 123.5(2)
C27 C30 C23 119.5(2)
N1 C23 C30 114.8(2)
C24 C23 N1 125.9(2)
C24 C23 C30 119.3(2)
C11 C10 C13 123.5(2)
C11 C10 C9 116.8(2)
C9 C10 C13 119.7(2)
O1 C22 N1 123.4(2)
O1 C22 C21 120.9(2)
N1 C22 C21 115.7(2)
C23 C24 H24 120.0
C23 C24 C25 120.0(2)
C25 C24 H24 120.0
C5 C6 C7 121.2(2)
C5 C6 C1 117.0(2)
C1 C6 C7 121.8(2)
C20 C15 C14 121.8(2)
C16 C15 C14 120.5(2)
C16 C15 C20 117.7(2)
C30 C27 C00R 116.8(2)
C26 C27 C30 119.6(2)
C26 C27 C00R 123.6(2)
C15 C14 D14 115.7(14)
C13 C14 C15 126.5(2)
C13 C14 D14 117.8(14)
C15 C20 C21 122.3(2)
C19 C20 C15 119.7(2)
C19 C20 C21 118.0(2)
C10 C13 H13 116.1
C14 C13 C10 127.8(2)
C14 C13 H13 116.1
C12 C7 C6 121.6(2)
C8 C7 C6 121.7(2)
C8 C7 C12 116.7(2)
C22 C21 H21A 108.1
C22 C21 H21B 108.1
C20 C21 C22 116.9(2)
C20 C21 H21A 108.1
C20 C21 H21B 108.1
H21A C21 H21B 107.3
C15 C16 H16 119.2
C17 C16 C15 121.7(2)
C17 C16 H16 119.2
C24 C25 H25 119.1
C26 C25 C24 121.8(2)
C26 C25 H25 119.1
C6 C5 H5 119.1
C4 C5 C6 121.8(2)
C4 C5 H5 119.1
C4 C3 H3 120.4
C4 C3 C2 119.2(2)
C2 C3 H3 120.4
C20 C19 H19 119.2
C18 C19 C20 121.7(2)
C18 C19 H19 119.2
C5 C4 H4 119.9
C3 C4 C5 120.2(2)
C3 C4 H4 119.9
C16 C17 H17 119.8
C16 C17 C18 120.5(2)
C18 C17 H17 119.8
C27 C26 H26 120.1
C25 C26 C27 119.8(2)
C25 C26 H26 120.1
N2 C29 H29 118.1
N2 C29 C28 123.8(2)
C28 C29 H29 118.1
C10 C11 H11 119.2
C12 C11 C10 121.6(2)
C12 C11 H11 119.2
C27 C00R H00R 120.1
C28 C00R C27 119.9(3)
C28 C00R H00R 120.1
C19 C18 H18 120.6
C17 C18 C19 118.8(2)
C17 C18 H18 120.6
C29 C28 H28 120.4
C00R C28 C29 119.1(2)
C00R C28 H28 120.4
C7 C12 H12 119.2
C11 C12 C7 121.6(2)
C11 C12 H12 119.2
C6 C1 H1A 119.6
C2 C1 C6 120.9(3)
C2 C1 H1A 119.6
C10 C9 H9 119.3
C8 C9 C10 121.4(2)
C8 C9 H9 119.3
C7 C8 H8 119.0
C9 C8 C7 121.9(2)
C9 C8 H8 119.0
C3 C2 C1 121.0(3)
C3 C2 H2 119.5
C1 C2 H2 119.5

loop_
_geom_bond_atom_site_label_1
_geom_bond_atom_site_label_2
_geom_bond_distance
O1 C22 1.222(3)
N2 C30 1.368(3)
N2 C29 1.321(3)
N1 H1 0.8600
N1 C23 1.401(3)
N1 C22 1.352(3)
C30 C23 1.434(3)
C30 C27 1.411(3)
C23 C24 1.377(3)
C10 C13 1.466(3)
C10 C11 1.390(3)
C10 C9 1.393(3)
C22 C21 1.521(3)
C24 H24 0.9300
C24 C25 1.408(3)
C6 C7 1.486(3)
C6 C5 1.395(3)
C6 C1 1.396(4)
C15 C14 1.469(3)
C15 C20 1.404(3)
C15 C16 1.404(3)
C27 C26 1.409(3)
C27 C00R 1.413(3)
C14 C13 1.328(3)
C14 D14 0.95(2)
C20 C21 1.515(3)
C20 C19 1.391(3)
C13 H13 0.9300
C7 C12 1.397(3)
C7 C8 1.383(4)
C21 H21A 0.9700
C21 H21B 0.9700
C16 H16 0.9300
C16 C17 1.377(3)
C25 H25 0.9300
C25 C26 1.359(4)
C5 H5 0.9300
C5 C4 1.388(3)
C3 H3 0.9300
C3 C4 1.374(4)
C3 C2 1.375(4)
C19 H19 0.9300
C19 C18 1.383(3)
C4 H4 0.9300
C17 H17 0.9300
C17 C18 1.381(4)
C26 H26 0.9300
C29 H29 0.9300
C29 C28 1.409(4)
C11 H11 0.9300
C11 C12 1.378(4)
C00R H00R 0.9300
C00R C28 1.355(4)
C18 H18 0.9300
C28 H28 0.9300
C12 H12 0.9300
C1 H1A 0.9300
C1 C2 1.388(4)
C9 H9 0.9300
C9 C8 1.380(4)
C8 H8 0.9300
C2 H2 0.9300

loop_
_geom_torsion_atom_site_label_1
_geom_torsion_atom_site_label_2
_geom_torsion_atom_site_label_3
_geom_torsion_atom_site_label_4
_geom_torsion
O1 C22 C21 C20 -154.2(2)
N2 C30 C23 N1 -0.7(3)
N2 C30 C23 C24 178.2(2)
N2 C30 C27 C26 -178.5(2)
N2 C30 C27 C00R 1.3(3)
N2 C29 C28 C00R 1.7(4)
N1 C23 C24 C25 179.4(2)
N1 C22 C21 C20 28.4(3)
C30 N2 C29 C28 -1.0(3)
C30 C23 C24 C25 0.7(3)
C30 C27 C26 C25 0.1(4)
C30 C27 C00R C28 -0.7(4)
C23 N1 C22 O1 -1.6(4)
C23 N1 C22 C21 175.7(2)
C23 C30 C27 C26 0.4(3)
C23 C30 C27 C00R -179.8(2)
C23 C24 C25 C26 -0.2(4)
C10 C11 C12 C7 -0.7(4)
C10 C9 C8 C7 -0.4(4)
C22 N1 C23 C30 -174.4(2)
C22 N1 C23 C24 6.8(4)
C24 C25 C26 C27 -0.2(4)
C6 C7 C12 C11 -179.0(2)
C6 C7 C8 C9 179.6(2)
C6 C5 C4 C3 -1.2(4)
C6 C1 C2 C3 -0.4(4)
C15 C14 C13 C10 -179.0(2)
C15 C20 C21 C22 91.2(3)
C15 C20 C19 C18 -1.1(4)
C15 C16 C17 C18 -0.9(4)
C27 C30 C23 N1 -179.7(2)
C27 C30 C23 C24 -0.8(3)
C27 C00R C28 C29 -0.7(4)
C14 C15 C20 C21 -0.4(4)
C14 C15 C20 C19 -179.9(2)
C14 C15 C16 C17 -179.1(2)
C20 C15 C14 C13 160.2(3)
C20 C15 C16 C17 0.9(4)
C20 C19 C18 C17 1.0(4)
C13 C10 C11 C12 179.5(2)
C13 C10 C9 C8 -178.9(2)
C7 C6 C5 C4 -178.6(2)
C7 C6 C1 C2 179.4(2)
C21 C20 C19 C18 179.4(2)
C16 C15 C14 C13 -19.8(4)
C16 C15 C20 C21 179.6(2)
C16 C15 C20 C19 0.1(3)
C16 C17 C18 C19 -0.1(4)
C5 C6 C7 C12 -158.2(2)
C5 C6 C7 C8 21.9(4)
C5 C6 C1 C2 -0.5(4)
C19 C20 C21 C22 -89.2(3)
C4 C3 C2 C1 0.5(4)
C26 C27 C00R C28 179.2(2)
C29 N2 C30 C23 -179.4(2)
C29 N2 C30 C27 -0.5(3)
C11 C10 C13 C14 6.1(4)
C11 C10 C9 C8 0.5(4)
C00R C27 C26 C25 -179.7(2)
C12 C7 C8 C9 -0.3(4)
C1 C6 C7 C12 21.9(4)
C1 C6 C7 C8 -158.0(3)
C1 C6 C5 C4 1.3(4)
C9 C10 C13 C14 -174.5(3)
C9 C10 C11 C12 0.0(4)
C8 C7 C12 C11 0.8(4)
C2 C3 C4 C5 0.2(4)
